data_7048431
loop_
_publ_author_name
'Rajput, Amit'
'Saha, Anannya'
'Barman, Suman K.'
'Lloret, Francesc'
'Mukherjee, Rabindranath'

_publ_section_title
;
 [Cu<sup>II</sup>{(L<sup>ISQ</sup>)&#x02D9;<sup>-</sup>}<sub>2</sub>]
 (H<sub>2</sub>L: thioether-appended o-aminophenol ligand) monocation
 triggers change in donor site from N<sub>2</sub>O<sub>2</sub> to
 N<sub>2</sub>O<sub>(2)</sub>S and valence-tautomerism.
;
_journal_issue 5
_journal_name_full 'Dalton transactions (Cambridge, England : 2003)'
_journal_page_first 1795
_journal_page_last 1813
_journal_paper_doi 10.1039/c8dt03778g
_journal_volume 48
_journal_year 2019
_chemical_formula_moiety 'C54 H62 Cu N2 O2 S2, F6 P'
_chemical_formula_sum 'C54 H62 Cu F6 N2 O2 P S2'
_chemical_formula_weight 1043.68
_space_group_crystal_system triclinic
_space_group_IT_number 2
_space_group_name_Hall '-P 1'
_space_group_name_H-M_alt 'P -1'
_symmetry_space_group_name_Hall '-P 1'
_symmetry_space_group_name_H-M 'P -1'
_atom_sites_solution_hydrogens geom
_atom_sites_solution_primary direct
_audit_creation_date 2018-10-21
_audit_creation_method
;
Olex2 1.2
(compiled 2017.08.10 svn.r3458 for OlexSys, GUI svn.r5381)
;
_audit_update_record
;
2018-11-12 deposited with the CCDC.
2018-12-21 downloaded from the CCDC.
;
_cell_angle_alpha 94.070(2)
_cell_angle_beta 103.437(2)
_cell_angle_gamma 92.262(2)
_cell_formula_units_Z 2
_cell_length_a 9.9338(8)
_cell_length_b 13.5539(11)
_cell_length_c 19.4159(17)
_cell_measurement_reflns_used 5096
_cell_measurement_temperature 100(2)
_cell_measurement_theta_max 25.499
_cell_measurement_theta_min 1.082
_cell_volume 2532.0(4)
_computing_molecular_graphics 'Olex2 (Dolomanov et al., 2009)'
_computing_publication_material 'Olex2 (Dolomanov et al., 2009)'
_computing_structure_refinement 'ShelXL (Sheldrick, 2015)'
_computing_structure_solution 'SIR2004 (Burla et al., 2007)'
_diffrn_ambient_temperature 100(2)
_diffrn_measured_fraction_theta_full 0.984
_diffrn_measured_fraction_theta_max 0.983
_diffrn_measurement_device_type 'CCD area detector'
_diffrn_measurement_method 'phi and omega scans'
_diffrn_radiation_type MoK\a
_diffrn_radiation_wavelength 0.71073
_diffrn_reflns_av_R_equivalents 0.0505
_diffrn_reflns_av_unetI/netI 0.1228
_diffrn_reflns_Laue_measured_fraction_full 0.984
_diffrn_reflns_Laue_measured_fraction_max 0.983
_diffrn_reflns_limit_h_max 10
_diffrn_reflns_limit_h_min -12
_diffrn_reflns_limit_k_max 16
_diffrn_reflns_limit_k_min -15
_diffrn_reflns_limit_l_max 21
_diffrn_reflns_limit_l_min -23
_diffrn_reflns_number 13978
_diffrn_reflns_point_group_measured_fraction_full 0.984
_diffrn_reflns_point_group_measured_fraction_max 0.983
_diffrn_reflns_theta_full 25.242
_diffrn_reflns_theta_max 25.499
_diffrn_reflns_theta_min 1.509
_exptl_absorpt_coefficient_mu 0.610
_exptl_absorpt_correction_T_max 0.964
_exptl_absorpt_correction_T_min 0.941
_exptl_absorpt_correction_type empirical
_exptl_absorpt_process_details SADABS
_exptl_crystal_colour purple
_exptl_crystal_density_diffrn 1.369
_exptl_crystal_density_method 'not measured'
_exptl_crystal_description needle
_exptl_crystal_F_000 1092
_exptl_crystal_size_max 0.1
_exptl_crystal_size_mid 0.08
_exptl_crystal_size_min 0.06
_refine_diff_density_max 0.773
_refine_diff_density_min -0.503
_refine_diff_density_rms 0.095
_refine_ls_extinction_method none
_refine_ls_goodness_of_fit_ref 1.020
_refine_ls_hydrogen_treatment constr
_refine_ls_matrix_type full
_refine_ls_number_parameters 655
_refine_ls_number_reflns 9270
_refine_ls_number_restraints 66
_refine_ls_restrained_S_all 1.021
_refine_ls_R_factor_all 0.1415
_refine_ls_R_factor_gt 0.0740
_refine_ls_shift/su_max 0.001
_refine_ls_shift/su_mean 0.000
_refine_ls_structure_factor_coef Fsqd
_refine_ls_weighting_details 'w=1/[\s^2^(Fo^2^)+(0.0830P)^2^] where P=(Fo^2^+2Fc^2^)/3'
_refine_ls_weighting_scheme calc
_refine_ls_wR_factor_gt 0.1553
_refine_ls_wR_factor_ref 0.2016
_reflns_Friedel_coverage 0.000
_reflns_number_gt 5095
_reflns_number_total 9270
_reflns_threshold_expression 'I > 2\s(I)'
_cod_data_source_file c8dt03778g2.cif
_cod_data_source_block 2-100k
_cod_depositor_comments 'Adding full bibliography for 7048429--7048431.cif.'
_cod_database_code 7048431
_shelx_shelxl_version_number 2017/1
_shelx_space_group_comment
;
The symmetry employed for this shelxl refinement is uniquely defined
by the following loop, which should always be used as a source of
symmetry information in preference to the above space-group names.
They are only intended as comments.
;
_shelx_estimated_absorpt_t_max 0.964
_shelx_estimated_absorpt_t_min 0.941
_olex2_refinement_description
;
1. Fixed Uiso
 At 1.2 times of:
  All C(H) groups, All C(H,H) groups
 At 1.5 times of:
  All C(H,H,H) groups
2. Restrained distances
 P1-F2AA \\sim P1-F12 \\sim P1-F0AA \\sim P1-F1AA \\sim P1-F3AA \\sim P1-F4AA
\\sim P1-F6 \\sim P1-F4 \\sim P1-
 F2 \\sim P1-F1 \\sim P1-F5 \\sim P1-F3
 with sigma of 0.02
3. Uiso/Uaniso restraints and constraints
Uanis(C0AA) = Uanis(C38)
Uanis(C1AA) = Uanis(C39)
Uanis(C37) = Uanis(C2AA)
Uanis(F3AA) = Uanis(F2)
Uanis(F4AA) = Uanis(F5)
4. Others
 Sof(F2AA)=Sof(F0AA)=Sof(F1AA)=Sof(F12)=Sof(F4AA)=Sof(F3AA)=1-FVAR(1)
 Sof(F1)=Sof(F2)=Sof(F3)=Sof(F4)=Sof(F5)=Sof(F6)=FVAR(1)
 Fixed Sof: C38(0.89) H38A(0.89) H38B(0.89) H38C(0.89) C37(0.89) H37A(0.89)
 H37B(0.89) H37C(0.89) C39(0.89) H39A(0.89) H39B(0.89) H39C(0.89) C2AA(0.11)
 H2AA(0.11) H2AB(0.11) H2AC(0.11) C0AA(0.11) H0AA(0.11) H0AB(0.11) H0AC(0.11)
 C1AA(0.11) H1AA(0.11) H1AB(0.11) H1AC(0.11)
5.a Secondary CH2 refined with riding coordinates:
 C48(H48A,H48B), C21(H21A,H21B)
5.b Me refined with riding coordinates:
 C38(H38A,H38B,H38C), C37(H37A,H37B,H37C), C39(H39A,H39B,H39C), C31(H31A,H31B,
 H31C), C32(H32A,H32B,H32C), C33(H33A,H33B,H33C), C10(H10A,H10B,H10C), C12(H12A,
 H12B,H12C), C11(H11A,H11B,H11C), C4(H4A,H4B,H4C), C5(H5A,H5B,H5C), C6(H6A,H6B,
 H6C), C2AA(H2AA,H2AB,H2AC), C0AA(H0AA,H0AB,H0AC), C1AA(H1AA,H1AB,H1AC)
5.c Aromatic/amide H refined with riding coordinates:
 C50(H50), C51(H51), C52(H52), C53(H53), C54(H54), C46(H46), C45(H45),
 C44(H44), C43(H43), C40(H40), C34(H34), C27(H27), C26(H26), C25(H25), C24(H24),
  C23(H23), C19(H19), C18(H18), C17(H17), C16(H16), C13(H13), C7(H7)
;
_olex2_submission_special_instructions 'No special instructions were received'

loop_
_space_group_symop_operation_xyz
'x, y, z'
'-x, -y, -z'

loop_
_atom_site_label
_atom_site_type_symbol
_atom_site_fract_x
_atom_site_fract_y
_atom_site_fract_z
_atom_site_U_iso_or_equiv
_atom_site_adp_type
_atom_site_occupancy
_atom_site_site_symmetry_order
_atom_site_calc_flag
_atom_site_refinement_flags_posn
_atom_site_refinement_flags_occupancy
_atom_site_disorder_assembly
_atom_site_disorder_group
C50 C 0.8578(7) 0.5164(5) 0.7293(4) 0.0483(17) Uani 1 1 d . . . .
H50 H 0.916140 0.502376 0.771939 0.058 Uiso 1 1 calc R . . .
C51 C 0.9084(7) 0.5186(5) 0.6696(4) 0.0539(19) Uani 1 1 d . . . .
H51 H 1.001021 0.506662 0.672356 0.065 Uiso 1 1 calc R . . .
C52 C 0.8249(8) 0.5380(5) 0.6059(4) 0.0548(19) Uani 1 1 d . . . .
H52 H 0.860113 0.538859 0.565570 0.066 Uiso 1 1 calc R . . .
C53 C 0.6895(8) 0.5561(5) 0.6024(4) 0.0519(18) Uani 1 1 d . . . .
H53 H 0.631694 0.568642 0.559240 0.062 Uiso 1 1 calc R . . .
C54 C 0.6377(7) 0.5558(4) 0.6627(3) 0.0464(17) Uani 1 1 d . . . .
H54 H 0.545735 0.569829 0.659830 0.056 Uiso 1 1 calc R . . .
C49 C 0.7209(6) 0.5349(4) 0.7272(3) 0.0340(14) Uani 1 1 d . . . .
C48 C 0.6625(7) 0.5340(4) 0.7914(3) 0.0414(16) Uani 1 1 d . . . .
H48A H 0.601726 0.588299 0.791110 0.050 Uiso 1 1 calc R . . .
H48B H 0.738113 0.545994 0.833317 0.050 Uiso 1 1 calc R . . .
C47 C 0.4584(6) 0.3899(4) 0.7119(3) 0.0317(13) Uani 1 1 d . . . .
C46 C 0.3281(6) 0.4271(5) 0.6931(3) 0.0428(16) Uani 1 1 d . . . .
H46 H 0.296737 0.467769 0.726013 0.051 Uiso 1 1 calc R . . .
C45 C 0.2439(6) 0.4043(5) 0.6255(3) 0.0431(16) Uani 1 1 d . . . .
H45 H 0.158585 0.432178 0.612301 0.052 Uiso 1 1 calc R . . .
C44 C 0.2870(7) 0.3418(5) 0.5796(3) 0.0442(16) Uani 1 1 d . . . .
H44 H 0.228110 0.323762 0.535385 0.053 Uiso 1 1 calc R . . .
C43 C 0.4170(6) 0.3030(4) 0.5961(3) 0.0382(15) Uani 1 1 d . . . .
H43 H 0.444044 0.259813 0.563087 0.046 Uiso 1 1 calc R . . .
C42 C 0.5077(6) 0.3291(4) 0.6627(3) 0.0330(14) Uani 1 1 d . . . .
C41 C 0.7270(6) 0.2743(4) 0.6466(3) 0.0320(14) Uani 1 1 d . . . .
C40 C 0.7098(6) 0.2927(4) 0.5735(3) 0.0342(14) Uani 1 1 d . . . .
H40 H 0.637238 0.329206 0.551266 0.041 Uiso 1 1 calc R . . .
C35 C 0.8010(6) 0.2561(4) 0.5369(3) 0.0288(13) Uani 1 1 d . . . .
C36 C 0.7879(6) 0.2720(4) 0.4578(3) 0.0319(13) Uani 1 1 d . . . .
C38 C 0.6672(7) 0.3355(5) 0.4279(3) 0.0378(17) Uani 0.89 1 d . P A 1
H38A H 0.679533 0.398834 0.454697 0.057 Uiso 0.89 1 calc R P A 1
H38B H 0.664808 0.344690 0.379018 0.057 Uiso 0.89 1 calc R P A 1
H38C H 0.581619 0.302837 0.431048 0.057 Uiso 0.89 1 calc R P A 1
C37 C 0.9206(7) 0.3278(5) 0.4502(3) 0.0424(18) Uani 0.89 1 d . P A 1
H37A H 0.932132 0.390742 0.477528 0.064 Uiso 0.89 1 calc R P A 1
H37B H 0.999001 0.289521 0.467288 0.064 Uiso 0.89 1 calc R P A 1
H37C H 0.913681 0.337994 0.401134 0.064 Uiso 0.89 1 calc R P A 1
C39 C 0.7675(8) 0.1724(5) 0.4152(3) 0.0439(18) Uani 0.89 1 d . P A 1
H39A H 0.842888 0.132229 0.433744 0.066 Uiso 0.89 1 calc R P A 1
H39B H 0.681766 0.139966 0.418399 0.066 Uiso 0.89 1 calc R P A 1
H39C H 0.764956 0.181819 0.366368 0.066 Uiso 0.89 1 calc R P A 1
C34 C 0.9116(6) 0.1994(4) 0.5727(3) 0.0319(13) Uani 1 1 d . . . .
H34 H 0.968643 0.171782 0.545571 0.038 Uiso 1 1 calc R . . .
C29 C 0.9400(6) 0.1826(4) 0.6426(3) 0.0320(14) Uani 1 1 d . . . .
C30 C 1.0589(6) 0.1193(4) 0.6780(3) 0.0377(15) Uani 1 1 d . . . .
C31 C 1.1679(6) 0.1836(5) 0.7342(3) 0.0459(17) Uani 1 1 d . . . .
H31A H 1.205665 0.235606 0.712035 0.069 Uiso 1 1 calc R . . .
H31B H 1.125198 0.211941 0.770001 0.069 Uiso 1 1 calc R . . .
H31C H 1.240874 0.143285 0.755802 0.069 Uiso 1 1 calc R . . .
C32 C 1.1313(7) 0.0737(5) 0.6232(3) 0.0528(19) Uani 1 1 d . . . .
H32A H 1.170154 0.125513 0.601204 0.079 Uiso 1 1 calc R . . .
H32B H 1.203869 0.034208 0.646214 0.079 Uiso 1 1 calc R . . .
H32C H 1.065271 0.032751 0.587600 0.079 Uiso 1 1 calc R . . .
C33 C 0.9978(7) 0.0362(5) 0.7124(3) 0.0486(17) Uani 1 1 d . . . .
H33A H 0.952033 0.064177 0.747044 0.073 Uiso 1 1 calc R . . .
H33B H 0.932124 -0.004662 0.676627 0.073 Uiso 1 1 calc R . . .
H33C H 1.070722 -0.003206 0.735241 0.073 Uiso 1 1 calc R . . .
C28 C 0.8529(6) 0.2296(4) 0.6837(3) 0.0304(13) Uani 1 1 d . . . .
C27 C 0.6059(7) 0.0009(5) 0.6042(4) 0.0529(19) Uani 1 1 d . . . .
H27 H 0.563164 0.060731 0.603708 0.063 Uiso 1 1 calc R . . .
C26 C 0.6770(8) -0.0268(6) 0.5509(3) 0.062(2) Uani 1 1 d . . . .
H26 H 0.680383 0.014830 0.515152 0.075 Uiso 1 1 calc R . . .
C25 C 0.7403(8) -0.1144(6) 0.5520(4) 0.059(2) Uani 1 1 d . . . .
H25 H 0.788326 -0.131960 0.517642 0.071 Uiso 1 1 calc R . . .
C24 C 0.7332(7) -0.1759(5) 0.6036(4) 0.0515(18) Uani 1 1 d . . . .
H24 H 0.776249 -0.235568 0.603834 0.062 Uiso 1 1 calc R . . .
C23 C 0.6636(6) -0.1518(5) 0.6555(3) 0.0430(16) Uani 1 1 d . . . .
H23 H 0.658720 -0.195745 0.689599 0.052 Uiso 1 1 calc R . . .
C22 C 0.6005(6) -0.0621(5) 0.6572(3) 0.0382(15) Uani 1 1 d . . . .
C21 C 0.5324(6) -0.0324(4) 0.7171(3) 0.0423(16) Uani 1 1 d . . . .
H21A H 0.523525 -0.088061 0.744796 0.051 Uiso 1 1 calc R . . .
H21B H 0.441001 -0.009135 0.698513 0.051 Uiso 1 1 calc R . . .
C20 C 0.5675(5) 0.0909(4) 0.8429(3) 0.0282(13) Uani 1 1 d . . . .
C19 C 0.4568(6) 0.0357(4) 0.8554(3) 0.0349(14) Uani 1 1 d . . . .
H19 H 0.415024 -0.017414 0.823625 0.042 Uiso 1 1 calc R . . .
C18 C 0.4085(6) 0.0599(5) 0.9153(3) 0.0418(16) Uani 1 1 d . . . .
H18 H 0.333333 0.022865 0.923046 0.050 Uiso 1 1 calc R . . .
C17 C 0.4682(6) 0.1369(4) 0.9638(3) 0.0410(15) Uani 1 1 d . . . .
H17 H 0.433814 0.151852 1.003707 0.049 Uiso 1 1 calc R . . .
C16 C 0.5802(6) 0.1921(4) 0.9526(3) 0.0359(14) Uani 1 1 d . . . .
H16 H 0.621387 0.244422 0.985207 0.043 Uiso 1 1 calc R . . .
C15 C 0.6308(5) 0.1702(4) 0.8936(3) 0.0279(13) Uani 1 1 d . . . .
C14 C 0.8580(6) 0.2457(4) 0.9278(3) 0.0275(13) Uani 1 1 d . . . .
C13 C 0.8988(6) 0.1935(4) 0.9900(3) 0.0261(12) Uani 1 1 d . . . .
H13 H 0.837256 0.146896 1.000834 0.031 Uiso 1 1 calc R . . .
C8 C 1.0273(6) 0.2118(4) 1.0333(3) 0.0301(13) Uani 1 1 d . . . .
C9 C 1.0807(6) 0.1553(4) 1.0985(3) 0.0364(15) Uani 1 1 d . . . .
C10 C 0.9744(6) 0.0738(5) 1.1066(3) 0.0469(18) Uani 1 1 d . . . .
H10A H 0.889966 0.103085 1.110803 0.070 Uiso 1 1 calc R . . .
H10B H 0.955906 0.026967 1.065549 0.070 Uiso 1 1 calc R . . .
H10C H 1.011041 0.040510 1.148323 0.070 Uiso 1 1 calc R . . .
C12 C 1.2123(6) 0.1076(5) 1.0919(4) 0.056(2) Uani 1 1 d . . . .
H12A H 1.246032 0.071981 1.132920 0.084 Uiso 1 1 calc R . . .
H12B H 1.193589 0.062479 1.049963 0.084 Uiso 1 1 calc R . . .
H12C H 1.280916 0.157788 1.088711 0.084 Uiso 1 1 calc R . . .
C11 C 1.1089(7) 0.2292(5) 1.1640(3) 0.0514(18) Uani 1 1 d . . . .
H11A H 1.024487 0.259072 1.167595 0.077 Uiso 1 1 calc R . . .
H11B H 1.143511 0.195347 1.205773 0.077 Uiso 1 1 calc R . . .
H11C H 1.176498 0.279716 1.159934 0.077 Uiso 1 1 calc R . . .
C7 C 1.1228(6) 0.2866(4) 1.0169(3) 0.0329(14) Uani 1 1 d . . . .
H7 H 1.209668 0.297334 1.047884 0.039 Uiso 1 1 calc R . . .
C2 C 1.0951(6) 0.3413(4) 0.9604(3) 0.0338(14) Uani 1 1 d . . . .
C3 C 1.1983(6) 0.4176(5) 0.9439(3) 0.0393(15) Uani 1 1 d . . . .
C4 C 1.2201(7) 0.3941(5) 0.8693(3) 0.0492(17) Uani 1 1 d . . . .
H4A H 1.132994 0.394300 0.835110 0.074 Uiso 1 1 calc R . . .
H4B H 1.283898 0.443191 0.859486 0.074 Uiso 1 1 calc R . . .
H4C H 1.256994 0.329939 0.866263 0.074 Uiso 1 1 calc R . . .
C5 C 1.1451(7) 0.5223(4) 0.9514(4) 0.0497(18) Uani 1 1 d . . . .
H5A H 1.056507 0.525196 0.918916 0.075 Uiso 1 1 calc R . . .
H5B H 1.135967 0.536915 0.999132 0.075 Uiso 1 1 calc R . . .
H5C H 1.209748 0.570089 0.940733 0.075 Uiso 1 1 calc R . . .
C6 C 1.3385(7) 0.4165(6) 0.9961(4) 0.062(2) Uani 1 1 d . . . .
H6A H 1.327816 0.431145 1.043613 0.093 Uiso 1 1 calc R . . .
H6B H 1.374579 0.352219 0.992254 0.093 Uiso 1 1 calc R . . .
H6C H 1.401483 0.465471 0.985478 0.093 Uiso 1 1 calc R . . .
C1 C 0.9551(5) 0.3269(4) 0.9139(3) 0.0276(13) Uani 1 1 d . . . .
N2 N 0.6374(5) 0.2908(3) 0.6871(2) 0.0319(11) Uani 1 1 d . . . .
N1 N 0.7417(4) 0.2295(3) 0.8792(2) 0.0252(10) Uani 1 1 d . . . .
O2 O 0.8803(4) 0.2406(3) 0.7500(2) 0.0393(10) Uani 1 1 d . . . .
O1 O 0.9094(4) 0.3802(3) 0.86623(19) 0.0353(10) Uani 1 1 d . . . .
F1 F 0.4300(7) 0.7098(6) 0.7547(3) 0.082(2) Uani 0.854(9) 1 d D P B 1
F2 F 0.3982(6) 0.6213(4) 0.8448(4) 0.0630(18) Uani 0.854(9) 1 d D P B 1
F3 F 0.2182(7) 0.6559(4) 0.7599(4) 0.095(3) Uani 0.854(9) 1 d D P B 1
F4 F 0.2522(7) 0.7314(5) 0.8695(3) 0.084(3) Uani 0.854(9) 1 d D P B 1
F5 F 0.2804(6) 0.8181(4) 0.7779(3) 0.0540(15) Uani 0.854(9) 1 d D P B 1
F6 F 0.4650(6) 0.7824(4) 0.8626(4) 0.089(2) Uani 0.854(9) 1 d D P B 1
P1 P 0.33849(17) 0.72040(12) 0.81217(8) 0.0381(4) Uani 1 1 d D . . .
S2 S 0.56391(15) 0.41733(11) 0.79889(8) 0.0342(4) Uani 1 1 d . . . .
S1 S 0.64548(16) 0.06583(11) 0.77087(8) 0.0361(4) Uani 1 1 d . . . .
Cu1 Cu 0.71462(7) 0.29338(5) 0.78916(4) 0.0338(2) Uani 1 1 d . . . .
F2AA F 0.346(3) 0.8048(17) 0.8742(12) 0.061(10) Uiso 0.146(9) 1 d D P B 2
F0AA F 0.330(4) 0.644(2) 0.7462(14) 0.075(12) Uani 0.146(9) 1 d D P B 2
F1AA F 0.481(2) 0.759(2) 0.801(2) 0.061(10) Uani 0.146(9) 1 d D P B 2
F12 F 0.1911(19) 0.686(2) 0.821(2) 0.059(10) Uiso 0.146(9) 1 d D P B 2
C2AA C 0.662(6) 0.203(4) 0.418(3) 0.0424(18) Uani 0.11 1 d . P A 2
H2AA H 0.680938 0.135686 0.426901 0.064 Uiso 0.11 1 calc R P A 2
H2AB H 0.581804 0.220588 0.435260 0.064 Uiso 0.11 1 calc R P A 2
H2AC H 0.644572 0.210543 0.368269 0.064 Uiso 0.11 1 calc R P A 2
C0AA C 0.923(5) 0.228(4) 0.437(3) 0.0378(17) Uani 0.11 1 d . P A 2
H0AA H 0.922034 0.158177 0.440260 0.057 Uiso 0.11 1 calc R P A 2
H0AB H 0.922745 0.241859 0.388579 0.057 Uiso 0.11 1 calc R P A 2
H0AC H 1.005422 0.259403 0.468091 0.057 Uiso 0.11 1 calc R P A 2
C1AA C 0.784(6) 0.381(4) 0.453(3) 0.0439(18) Uani 0.11 1 d . P A 2
H1AA H 0.776095 0.395123 0.404592 0.066 Uiso 0.11 1 calc R P A 2
H1AB H 0.706198 0.404465 0.469139 0.066 Uiso 0.11 1 calc R P A 2
H1AC H 0.868172 0.412663 0.482250 0.066 Uiso 0.11 1 calc R P A 2
F4AA F 0.229(3) 0.780(2) 0.7617(17) 0.0540(15) Uani 0.146(9) 1 d D P B 2
F3AA F 0.435(4) 0.657(3) 0.865(2) 0.0630(18) Uani 0.146(9) 1 d D P B 2

loop_
_atom_site_aniso_label
_atom_site_aniso_U_11
_atom_site_aniso_U_22
_atom_site_aniso_U_33
_atom_site_aniso_U_23
_atom_site_aniso_U_13
_atom_site_aniso_U_12
C50 0.051(4) 0.043(4) 0.050(4) 0.012(3) 0.009(3) -0.004(3)
C51 0.054(5) 0.042(4) 0.075(5) 0.014(4) 0.032(4) 0.004(3)
C52 0.083(6) 0.039(4) 0.049(4) 0.011(3) 0.028(4) -0.008(4)
C53 0.069(5) 0.038(4) 0.046(4) 0.014(3) 0.007(4) -0.005(4)
C54 0.058(4) 0.032(4) 0.046(4) 0.014(3) 0.005(3) -0.007(3)
C49 0.038(4) 0.021(3) 0.041(4) 0.001(3) 0.007(3) -0.005(3)
C48 0.054(4) 0.030(3) 0.037(4) -0.003(3) 0.005(3) 0.000(3)
C47 0.029(3) 0.037(3) 0.030(3) 0.006(3) 0.009(2) 0.004(3)
C46 0.043(4) 0.040(4) 0.047(4) 0.009(3) 0.012(3) 0.006(3)
C45 0.038(4) 0.041(4) 0.048(4) 0.013(3) 0.002(3) 0.009(3)
C44 0.047(4) 0.050(4) 0.033(4) 0.006(3) 0.004(3) -0.001(3)
C43 0.042(4) 0.034(4) 0.038(4) 0.001(3) 0.008(3) -0.001(3)
C42 0.046(4) 0.028(3) 0.026(3) 0.003(3) 0.009(3) 0.005(3)
C41 0.037(3) 0.022(3) 0.034(3) -0.004(3) 0.006(3) -0.006(3)
C40 0.043(4) 0.033(3) 0.027(3) -0.003(3) 0.009(3) 0.003(3)
C35 0.031(3) 0.027(3) 0.027(3) 0.001(2) 0.004(2) -0.003(3)
C36 0.036(3) 0.033(3) 0.025(3) 0.002(3) 0.006(3) -0.002(3)
C38 0.045(4) 0.044(4) 0.023(3) 0.007(3) 0.002(3) 0.017(3)
C37 0.049(4) 0.049(5) 0.031(4) 0.009(3) 0.013(3) -0.004(4)
C39 0.054(5) 0.048(5) 0.027(4) 0.005(3) 0.003(3) 0.004(4)
C34 0.041(4) 0.026(3) 0.033(3) 0.003(3) 0.016(3) 0.006(3)
C29 0.034(3) 0.030(3) 0.030(3) 0.006(3) 0.004(3) -0.005(3)
C30 0.045(4) 0.041(4) 0.029(3) 0.004(3) 0.012(3) 0.010(3)
C31 0.041(4) 0.045(4) 0.049(4) 0.006(3) 0.004(3) 0.007(3)
C32 0.060(5) 0.057(5) 0.049(4) 0.016(3) 0.019(3) 0.034(4)
C33 0.055(4) 0.043(4) 0.045(4) 0.016(3) 0.003(3) 0.005(3)
C28 0.039(3) 0.027(3) 0.026(3) 0.004(3) 0.008(3) 0.001(3)
C27 0.075(5) 0.034(4) 0.042(4) 0.003(3) -0.002(4) -0.003(3)
C26 0.100(6) 0.051(5) 0.027(4) 0.003(3) 0.004(4) -0.029(4)
C25 0.089(6) 0.048(5) 0.042(4) -0.018(4) 0.027(4) -0.012(4)
C24 0.066(5) 0.039(4) 0.050(4) -0.010(3) 0.020(4) -0.005(3)
C23 0.053(4) 0.033(4) 0.042(4) -0.001(3) 0.010(3) -0.005(3)
C22 0.041(4) 0.040(4) 0.029(3) -0.004(3) 0.003(3) -0.007(3)
C21 0.044(4) 0.034(4) 0.046(4) -0.011(3) 0.009(3) -0.003(3)
C20 0.028(3) 0.031(3) 0.024(3) 0.007(2) 0.000(2) 0.009(3)
C19 0.028(3) 0.035(3) 0.037(4) 0.002(3) 0.000(3) -0.004(3)
C18 0.036(4) 0.048(4) 0.042(4) 0.007(3) 0.010(3) -0.008(3)
C17 0.046(4) 0.040(4) 0.042(4) 0.002(3) 0.022(3) 0.000(3)
C16 0.037(3) 0.036(4) 0.033(3) 0.006(3) 0.005(3) -0.005(3)
C15 0.028(3) 0.032(3) 0.023(3) 0.006(2) 0.003(2) 0.003(3)
C14 0.037(3) 0.019(3) 0.026(3) -0.001(2) 0.007(3) 0.003(2)
C13 0.034(3) 0.022(3) 0.022(3) -0.002(2) 0.007(2) 0.000(2)
C8 0.033(3) 0.025(3) 0.035(3) -0.001(3) 0.013(3) -0.001(3)
C9 0.033(3) 0.038(4) 0.036(3) 0.010(3) 0.000(3) 0.001(3)
C10 0.045(4) 0.050(4) 0.040(4) 0.027(3) -0.006(3) -0.006(3)
C12 0.045(4) 0.064(5) 0.062(5) 0.034(4) 0.008(3) 0.020(4)
C11 0.049(4) 0.065(5) 0.033(4) 0.007(3) -0.003(3) -0.010(4)
C7 0.029(3) 0.034(3) 0.031(3) -0.001(3) -0.001(3) -0.001(3)
C2 0.037(3) 0.031(3) 0.030(3) -0.004(3) 0.005(3) -0.005(3)
C3 0.037(4) 0.040(4) 0.041(4) 0.004(3) 0.009(3) -0.009(3)
C4 0.053(4) 0.044(4) 0.052(4) -0.007(3) 0.022(3) -0.015(3)
C5 0.065(5) 0.033(4) 0.059(4) 0.002(3) 0.033(4) -0.007(3)
C6 0.041(4) 0.075(5) 0.064(5) 0.009(4) 0.003(4) -0.027(4)
C1 0.031(3) 0.026(3) 0.027(3) -0.003(2) 0.011(2) 0.002(3)
N2 0.039(3) 0.029(3) 0.031(3) 0.002(2) 0.016(2) 0.003(2)
N1 0.032(3) 0.022(2) 0.021(2) 0.0015(19) 0.006(2) 0.003(2)
O2 0.041(2) 0.045(3) 0.032(2) 0.005(2) 0.0079(19) 0.003(2)
O1 0.042(2) 0.036(2) 0.028(2) 0.0084(18) 0.0073(18) -0.0019(19)
F1 0.084(5) 0.127(7) 0.051(4) 0.030(4) 0.038(4) 0.042(5)
F2 0.062(4) 0.055(4) 0.078(4) 0.030(3) 0.020(3) 0.012(3)
F3 0.079(5) 0.057(4) 0.117(6) -0.022(3) -0.026(4) -0.016(3)
F4 0.104(5) 0.099(5) 0.074(4) 0.035(4) 0.060(4) 0.051(4)
F5 0.068(4) 0.036(3) 0.061(3) 0.015(3) 0.017(3) 0.006(3)
F6 0.083(5) 0.075(4) 0.087(5) -0.015(3) -0.016(4) -0.021(3)
P1 0.0477(10) 0.0321(9) 0.0343(9) -0.0002(7) 0.0104(8) -0.0003(8)
S2 0.0407(9) 0.0339(9) 0.0285(8) 0.0008(6) 0.0091(7) 0.0033(7)
S1 0.0444(9) 0.0327(9) 0.0304(8) -0.0029(7) 0.0100(7) -0.0057(7)
Cu1 0.0356(4) 0.0356(4) 0.0301(4) 0.0078(3) 0.0061(3) 0.0016(3)
F0AA 0.06(3) 0.08(3) 0.07(2) -0.052(18) 0.018(18) 0.02(2)
F1AA 0.047(18) 0.07(2) 0.07(3) -0.015(18) 0.024(17) -0.033(15)
C2AA 0.049(4) 0.049(5) 0.031(4) 0.009(3) 0.013(3) -0.004(4)
C0AA 0.045(4) 0.044(4) 0.023(3) 0.007(3) 0.002(3) 0.017(3)
C1AA 0.054(5) 0.048(5) 0.027(4) 0.005(3) 0.003(3) 0.004(4)
F4AA 0.068(4) 0.036(3) 0.061(3) 0.015(3) 0.017(3) 0.006(3)
F3AA 0.062(4) 0.055(4) 0.078(4) 0.030(3) 0.020(3) 0.012(3)

loop_
_atom_type_symbol
_atom_type_description
_atom_type_scat_dispersion_real
_atom_type_scat_dispersion_imag
_atom_type_scat_source
C C 0.0033 0.0016 'International Tables Vol C Tables 4.2.6.8 and 6.1.1.4'
H H 0.0000 0.0000 'International Tables Vol C Tables 4.2.6.8 and 6.1.1.4'
Cu Cu 0.3201 1.2651 'International Tables Vol C Tables 4.2.6.8 and 6.1.1.4'
F F 0.0171 0.0103 'International Tables Vol C Tables 4.2.6.8 and 6.1.1.4'
N N 0.0061 0.0033 'International Tables Vol C Tables 4.2.6.8 and 6.1.1.4'
O O 0.0106 0.0060 'International Tables Vol C Tables 4.2.6.8 and 6.1.1.4'
P P 0.1023 0.0942 'International Tables Vol C Tables 4.2.6.8 and 6.1.1.4'
S S 0.1246 0.1234 'International Tables Vol C Tables 4.2.6.8 and 6.1.1.4'

loop_
_geom_angle_atom_site_label_1
_geom_angle_atom_site_label_2
_geom_angle_atom_site_label_3
_geom_angle
C51 C50 C49 120.9(6)
C52 C51 C50 121.0(7)
C53 C52 C51 119.2(7)
C52 C53 C54 120.3(7)
C53 C54 C49 120.9(7)
C50 C49 C54 117.6(6)
C50 C49 C48 122.3(6)
C54 C49 C48 120.0(6)
C49 C48 S2 115.1(4)
C46 C47 C42 120.4(5)
C46 C47 S2 120.4(5)
C42 C47 S2 119.2(4)
C47 C46 C45 120.6(6)
C44 C45 C46 119.3(6)
C45 C44 C43 122.0(6)
C44 C43 C42 120.0(6)
C47 C42 C43 117.5(5)
N2 C42 C47 116.7(5)
N2 C42 C43 125.4(5)
C40 C41 C28 119.7(5)
N2 C41 C40 127.1(5)
N2 C41 C28 113.1(5)
C35 C40 C41 119.2(6)
C40 C35 C36 122.1(5)
C40 C35 C34 119.1(5)
C34 C35 C36 118.9(5)
C35 C36 C2AA 104(2)
C35 C36 C0AA 107.0(18)
C38 C36 C35 112.6(5)
C38 C36 C37 106.7(5)
C37 C36 C35 108.7(5)
C39 C36 C35 109.2(5)
C39 C36 C38 109.1(5)
C39 C36 C37 110.4(5)
C2AA C36 C0AA 107(3)
C1AA C36 C35 106(2)
C1AA C36 C2AA 120(3)
C1AA C36 C0AA 112(3)
C29 C34 C35 125.7(5)
C34 C29 C30 123.5(5)
C34 C29 C28 115.7(5)
C28 C29 C30 120.8(5)
C31 C30 C29 110.5(5)
C32 C30 C29 110.9(5)
C32 C30 C31 107.9(5)
C33 C30 C29 108.5(5)
C33 C30 C31 110.2(5)
C33 C30 C32 108.8(5)
C29 C28 C41 119.0(5)
O2 C28 C41 116.1(5)
O2 C28 C29 124.7(5)
C22 C27 C26 119.6(6)
C25 C26 C27 120.0(6)
C24 C25 C26 119.9(7)
C25 C24 C23 121.5(7)
C24 C23 C22 120.4(6)
C27 C22 C21 120.9(6)
C23 C22 C27 118.6(6)
C23 C22 C21 120.5(6)
C22 C21 S1 105.5(4)
C19 C20 C15 118.7(5)
C19 C20 S1 124.8(4)
C15 C20 S1 116.4(4)
C18 C19 C20 119.6(5)
C17 C18 C19 121.9(6)
C18 C17 C16 119.2(6)
C15 C16 C17 120.5(6)
C20 C15 N1 118.5(5)
C16 C15 C20 120.1(5)
C16 C15 N1 121.3(5)
C13 C14 C1 119.3(5)
N1 C14 C13 125.8(5)
N1 C14 C1 114.9(5)
C8 C13 C14 120.1(5)
C13 C8 C9 123.1(5)
C13 C8 C7 119.8(5)
C7 C8 C9 117.1(5)
C8 C9 C10 111.8(5)
C8 C9 C11 108.0(5)
C12 C9 C8 109.4(5)
C12 C9 C10 108.5(5)
C12 C9 C11 110.3(5)
C11 C9 C10 108.8(5)
C2 C7 C8 125.4(5)
C7 C2 C3 124.1(5)
C7 C2 C1 116.6(5)
C1 C2 C3 119.3(5)
C2 C3 C5 109.6(5)
C4 C3 C2 110.6(5)
C4 C3 C5 110.7(5)
C6 C3 C2 110.5(5)
C6 C3 C4 107.7(5)
C6 C3 C5 107.7(5)
C2 C1 C14 118.6(5)
O1 C1 C14 117.7(5)
O1 C1 C2 123.7(5)
C42 N2 Cu1 118.8(4)
C41 N2 C42 123.8(5)
C41 N2 Cu1 115.4(4)
C15 N1 Cu1 119.9(3)
C14 N1 C15 119.6(4)
C14 N1 Cu1 120.4(4)
C28 O2 Cu1 112.7(4)
C1 O1 Cu1 107.5(3)
F1 P1 F2 90.1(3)
F3 P1 F1 89.5(4)
F3 P1 F2 89.1(3)
F3 P1 F5 90.4(3)
F3 P1 F6 176.9(4)
F4 P1 F1 178.7(4)
F4 P1 F2 89.6(3)
F4 P1 F3 91.7(4)
F4 P1 F5 91.9(3)
F4 P1 F6 91.1(4)
F5 P1 F1 88.5(3)
F5 P1 F2 178.5(3)
F6 P1 F1 87.6(4)
F6 P1 F2 89.6(3)
F6 P1 F5 90.8(3)
F0AA P1 F2AA 175.2(18)
F1AA P1 F2AA 90.5(17)
F1AA P1 F0AA 87.6(18)
F1AA P1 F12 177.0(16)
F1AA P1 F4AA 104.5(19)
F1AA P1 F3AA 81(2)
F12 P1 F2AA 88.6(17)
F12 P1 F0AA 93.0(19)
F12 P1 F4AA 72.6(18)
F4AA P1 F2AA 89.2(16)
F4AA P1 F0AA 87.0(18)
F3AA P1 F2AA 90(2)
F3AA P1 F0AA 94(2)
F3AA P1 F12 102(2)
F3AA P1 F4AA 174(2)
C48 S2 Cu1 104.7(2)
C47 S2 C48 103.2(3)
C47 S2 Cu1 94.7(2)
C20 S1 C21 103.3(3)
N2 Cu1 N1 150.55(19)
N2 Cu1 O2 79.15(17)
N2 Cu1 O1 132.68(16)
N2 Cu1 S2 85.64(14)
N1 Cu1 O2 100.87(17)
N1 Cu1 O1 74.63(15)
N1 Cu1 S2 105.15(13)
O2 Cu1 O1 77.27(15)
O2 Cu1 S2 149.66(12)
S2 Cu1 O1 94.75(11)

loop_
_geom_bond_atom_site_label_1
_geom_bond_atom_site_label_2
_geom_bond_distance
C50 C51 1.369(9)
C50 C49 1.384(8)
C51 C52 1.369(10)
C52 C53 1.364(9)
C53 C54 1.384(9)
C54 C49 1.386(8)
C49 C48 1.492(8)
C48 S2 1.859(6)
C47 C46 1.386(8)
C47 C42 1.403(8)
C47 S2 1.774(6)
C46 C45 1.388(8)
C45 C44 1.340(8)
C44 C43 1.390(8)
C43 C42 1.406(8)
C42 N2 1.400(7)
C41 C40 1.430(8)
C41 C28 1.467(8)
C41 N2 1.334(7)
C40 C35 1.363(7)
C35 C36 1.541(7)
C35 C34 1.439(7)
C36 C38 1.531(8)
C36 C37 1.536(8)
C36 C39 1.514(8)
C36 C2AA 1.54(5)
C36 C0AA 1.62(5)
C36 C1AA 1.48(6)
C34 C29 1.359(7)
C29 C30 1.546(8)
C29 C28 1.444(8)
C30 C31 1.537(8)
C30 C32 1.527(8)
C30 C33 1.525(8)
C28 O2 1.249(6)
C27 C26 1.420(10)
C27 C22 1.392(8)
C26 C25 1.365(10)
C25 C24 1.360(9)
C24 C23 1.375(8)
C23 C22 1.391(8)
C22 C21 1.514(8)
C21 S1 1.807(6)
C20 C19 1.383(7)
C20 C15 1.424(7)
C20 S1 1.769(6)
C19 C18 1.382(8)
C18 C17 1.370(8)
C17 C16 1.384(8)
C16 C15 1.373(7)
C15 N1 1.429(7)
C14 C13 1.429(7)
C14 C1 1.514(7)
C14 N1 1.311(6)
C13 C8 1.358(7)
C8 C9 1.525(8)
C8 C7 1.464(7)
C9 C10 1.540(8)
C9 C12 1.509(8)
C9 C11 1.527(8)
C7 C2 1.348(8)
C2 C3 1.530(8)
C2 C1 1.469(7)
C3 C4 1.528(8)
C3 C5 1.543(8)
C3 C6 1.522(8)
C1 O1 1.229(6)
N2 Cu1 1.949(5)
N1 Cu1 1.973(4)
O2 Cu1 2.096(4)
O1 Cu1 2.365(4)
F1 P1 1.597(5)
F2 P1 1.603(5)
F3 P1 1.565(5)
F4 P1 1.557(5)
F5 P1 1.592(4)
F6 P1 1.572(5)
P1 F2AA 1.587(14)
P1 F0AA 1.574(13)
P1 F1AA 1.552(13)
P1 F12 1.571(14)
P1 F4AA 1.573(14)
P1 F3AA 1.567(15)
S2 Cu1 2.3205(17)

loop_
_geom_torsion_atom_site_label_1
_geom_torsion_atom_site_label_2
_geom_torsion_atom_site_label_3
_geom_torsion_atom_site_label_4
_geom_torsion
C50 C51 C52 C53 0.4(10)
C50 C49 C48 S2 -98.8(6)
C51 C50 C49 C54 -0.1(9)
C51 C50 C49 C48 -179.5(6)
C51 C52 C53 C54 0.7(10)
C52 C53 C54 C49 -1.6(10)
C53 C54 C49 C50 1.3(9)
C53 C54 C49 C48 -179.3(5)
C54 C49 C48 S2 81.9(6)
C49 C50 C51 C52 -0.7(10)
C49 C48 S2 C47 -45.0(5)
C49 C48 S2 Cu1 53.5(5)
C47 C46 C45 C44 3.3(9)
C47 C42 N2 C41 -146.9(5)
C47 C42 N2 Cu1 16.4(7)
C46 C47 C42 C43 -3.9(8)
C46 C47 C42 N2 -177.0(5)
C46 C47 S2 C48 -89.2(5)
C46 C47 S2 Cu1 164.5(4)
C46 C45 C44 C43 -3.6(10)
C45 C44 C43 C42 0.1(9)
C44 C43 C42 C47 3.6(8)
C44 C43 C42 N2 176.1(5)
C43 C42 N2 C41 40.5(8)
C43 C42 N2 Cu1 -156.2(5)
C42 C47 C46 C45 0.5(9)
C42 C47 S2 C48 91.5(5)
C42 C47 S2 Cu1 -14.8(5)
C41 C40 C35 C36 179.3(5)
C41 C40 C35 C34 0.4(8)
C41 C28 O2 Cu1 12.5(6)
C40 C41 C28 C29 -15.4(8)
C40 C41 C28 O2 160.7(5)
C40 C41 N2 C42 0.8(9)
C40 C41 N2 Cu1 -163.0(4)
C40 C35 C36 C38 2.3(7)
C40 C35 C36 C37 120.3(6)
C40 C35 C36 C39 -119.1(6)
C40 C35 C36 C2AA -73(3)
C40 C35 C36 C0AA 174(2)
C40 C35 C36 C1AA 55(3)
C40 C35 C34 C29 -4.0(9)
C35 C34 C29 C30 178.9(5)
C35 C34 C29 C28 -2.3(8)
C36 C35 C34 C29 177.1(5)
C34 C35 C36 C38 -178.8(5)
C34 C35 C36 C37 -60.8(7)
C34 C35 C36 C39 59.8(7)
C34 C35 C36 C2AA 106(3)
C34 C35 C36 C0AA -7(2)
C34 C35 C36 C1AA -127(3)
C34 C29 C30 C31 115.7(6)
C34 C29 C30 C32 -3.9(8)
C34 C29 C30 C33 -123.4(6)
C34 C29 C28 C41 11.7(7)
C34 C29 C28 O2 -164.0(5)
C29 C28 O2 Cu1 -171.6(4)
C30 C29 C28 C41 -169.5(5)
C30 C29 C28 O2 14.8(8)
C28 C41 C40 C35 9.0(8)
C28 C41 N2 C42 -177.3(5)
C28 C41 N2 Cu1 18.9(6)
C28 C29 C30 C31 -63.1(7)
C28 C29 C30 C32 177.3(5)
C28 C29 C30 C33 57.8(7)
C27 C26 C25 C24 1.2(11)
C27 C22 C21 S1 -69.8(6)
C26 C27 C22 C23 -1.1(9)
C26 C27 C22 C21 176.6(6)
C26 C25 C24 C23 -0.3(11)
C25 C24 C23 C22 -1.2(10)
C24 C23 C22 C27 1.9(9)
C24 C23 C22 C21 -175.8(6)
C23 C22 C21 S1 107.8(5)
C22 C27 C26 C25 -0.4(10)
C22 C21 S1 C20 -175.9(4)
C20 C19 C18 C17 -0.7(9)
C20 C15 N1 C14 -129.5(5)
C20 C15 N1 Cu1 54.4(6)
C19 C20 C15 C16 -1.4(8)
C19 C20 C15 N1 -177.6(5)
C19 C20 S1 C21 7.3(5)
C19 C18 C17 C16 -0.1(9)
C18 C17 C16 C15 0.1(9)
C17 C16 C15 C20 0.6(8)
C17 C16 C15 N1 176.7(5)
C16 C15 N1 C14 54.3(7)
C16 C15 N1 Cu1 -121.7(5)
C15 C20 C19 C18 1.4(8)
C15 C20 S1 C21 -176.9(4)
C14 C13 C8 C9 -176.8(5)
C14 C13 C8 C7 1.2(8)
C14 C1 O1 Cu1 -21.2(5)
C13 C14 C1 C2 7.2(7)
C13 C14 C1 O1 -169.4(5)
C13 C14 N1 C15 13.9(8)
C13 C14 N1 Cu1 -170.1(4)
C13 C8 C9 C10 2.4(8)
C13 C8 C9 C12 122.6(6)
C13 C8 C9 C11 -117.4(6)
C13 C8 C7 C2 -0.3(9)
C8 C7 C2 C3 -178.8(5)
C8 C7 C2 C1 2.9(9)
C9 C8 C7 C2 177.9(6)
C7 C8 C9 C10 -175.7(5)
C7 C8 C9 C12 -55.5(7)
C7 C8 C9 C11 64.6(7)
C7 C2 C3 C4 123.9(6)
C7 C2 C3 C5 -113.8(7)
C7 C2 C3 C6 4.7(9)
C7 C2 C1 C14 -6.2(8)
C7 C2 C1 O1 170.2(6)
C2 C1 O1 Cu1 162.4(4)
C3 C2 C1 C14 175.4(5)
C3 C2 C1 O1 -8.2(8)
C1 C14 C13 C8 -4.7(8)
C1 C14 N1 C15 -166.9(4)
C1 C14 N1 Cu1 9.1(6)
C1 C2 C3 C4 -57.8(7)
C1 C2 C3 C5 64.5(7)
C1 C2 C3 C6 -177.0(5)
N2 C41 C40 C35 -169.0(5)
N2 C41 C28 C29 162.9(5)
N2 C41 C28 O2 -21.1(7)
N1 C14 C13 C8 174.5(5)
N1 C14 C1 C2 -172.0(5)
N1 C14 C1 O1 11.4(7)
S2 C47 C46 C45 -178.7(5)
S2 C47 C42 C43 175.4(4)
S2 C47 C42 N2 2.2(7)
S1 C20 C19 C18 177.1(4)
S1 C20 C15 C16 -177.5(4)
S1 C20 C15 N1 6.3(6)
